data_7121781
loop_
_publ_author_name
'Wang, Shi-Qiang'
'Yang, Qing-Yuan'
'Mukherjee, Soumya'
'O'Nolan, Daniel'
'Patyk-Ka\'zmierczak, Ewa'
'Chen, Kai-Jie'
'Shivanna, Mohana'
'Murray, Claire'
'Tang, Chiu C.'
'Zaworotko, Michael J.'

_publ_section_title
;
 Recyclable switching between nonporous and porous phases of a square
 lattice (sql) topology coordination network.
;
_journal_issue 51
_journal_name_full 'Chemical communications (Cambridge, England)'
_journal_page_first 7042
_journal_page_last 7045
_journal_paper_doi 10.1039/c8cc03838d
_journal_volume 54
_journal_year 2018
_chemical_formula_moiety 'C22 H16 Co N6 S2'
_chemical_formula_sum 'C22 H16 Co N6 S2'
_chemical_formula_weight 487.46
_space_group_crystal_system monoclinic
_space_group_IT_number 15
_space_group_name_Hall '-C 2yc'
_space_group_name_H-M_alt 'C 1 2/c 1'
_symmetry_space_group_name_Hall '-C 2yc'
_symmetry_space_group_name_H-M 'C 1 2/c 1'
_atom_sites_solution_hydrogens geom
_atom_sites_solution_primary dual
_audit_creation_date 2017-09-08
_audit_creation_method
;
Olex2 1.2
(compiled 2017.08.10 svn.r3458 for OlexSys, GUI svn.r5381)
;
_audit_update_record
;
2018-01-22 deposited with the CCDC.
2018-05-31 downloaded from the CCDC.
;
_cell_angle_alpha 90
_cell_angle_beta 99.939(13)
_cell_angle_gamma 90
_cell_formula_units_Z 4
_cell_length_a 12.099(4)
_cell_length_b 11.399(3)
_cell_length_c 16.538(5)
_cell_measurement_reflns_used 1301
_cell_measurement_temperature 100(2)
_cell_measurement_theta_max 43.38
_cell_measurement_theta_min 5.37
_cell_volume 2246.6(12)
_computing_cell_refinement 'SAINT v8.37A (Bruker, 2015)'
_computing_data_reduction 'SAINT v8.37A (Bruker, 2015)'
_computing_molecular_graphics 'Olex2 (Dolomanov et al., 2009)'
_computing_publication_material 'Olex2 (Dolomanov et al., 2009)'
_computing_structure_refinement 'ShelXL (Sheldrick, 2015)'
_computing_structure_solution 'ShelXT (Sheldrick, 2015)'
_diffrn_ambient_temperature 100.03
_diffrn_measured_fraction_theta_full 0.962
_diffrn_measured_fraction_theta_max 0.962
_diffrn_measurement_device_type 'Bruker APEX-II CCD'
_diffrn_measurement_method '\f and \w scans'
_diffrn_radiation_type CuK\a
_diffrn_radiation_wavelength 1.54178
_diffrn_reflns_av_R_equivalents 0.0804
_diffrn_reflns_av_unetI/netI 0.0910
_diffrn_reflns_Laue_measured_fraction_full 0.962
_diffrn_reflns_Laue_measured_fraction_max 0.962
_diffrn_reflns_limit_h_max 10
_diffrn_reflns_limit_h_min -10
_diffrn_reflns_limit_k_max 7
_diffrn_reflns_limit_k_min -10
_diffrn_reflns_limit_l_max 14
_diffrn_reflns_limit_l_min -13
_diffrn_reflns_number 2382
_diffrn_reflns_point_group_measured_fraction_full 0.962
_diffrn_reflns_point_group_measured_fraction_max 0.962
_diffrn_reflns_theta_full 43.618
_diffrn_reflns_theta_max 43.618
_diffrn_reflns_theta_min 5.370
_diffrn_standards_number 0
_exptl_absorpt_coefficient_mu 7.899
_exptl_absorpt_correction_T_max 0.7486
_exptl_absorpt_correction_T_min 0.4280
_exptl_absorpt_correction_type multi-scan
_exptl_absorpt_process_details
;
SADABS-2016/2 (Bruker,2016/2) was used for absorption correction.
wR2(int) was 0.1491 before and 0.1030 after correction.
The Ratio of minimum to maximum transmission is 0.5717.
The \l/2 correction factor is Not present.
;
_exptl_crystal_colour brown
_exptl_crystal_colour_primary brown
_exptl_crystal_density_diffrn 1.441
_exptl_crystal_description prism
_exptl_crystal_F_000 996
_exptl_crystal_size_max 0.25
_exptl_crystal_size_mid 0.2
_exptl_crystal_size_min 0.15
_refine_diff_density_max 0.916
_refine_diff_density_min -0.800
_refine_diff_density_rms 0.165
_refine_ls_extinction_method none
_refine_ls_goodness_of_fit_ref 1.158
_refine_ls_hydrogen_treatment constr
_refine_ls_matrix_type full
_refine_ls_number_parameters 143
_refine_ls_number_reflns 818
_refine_ls_number_restraints 110
_refine_ls_restrained_S_all 1.096
_refine_ls_R_factor_all 0.1586
_refine_ls_R_factor_gt 0.1345
_refine_ls_shift/su_max 0.000
_refine_ls_shift/su_mean 0.000
_refine_ls_structure_factor_coef Fsqd
_refine_ls_weighting_details 'w=1/[\s^2^(Fo^2^)+(0.1447P)^2^+145.1175P] where P=(Fo^2^+2Fc^2^)/3'
_refine_ls_weighting_scheme calc
_refine_ls_wR_factor_gt 0.3363
_refine_ls_wR_factor_ref 0.3577
_reflns_Friedel_coverage 0.000
_reflns_number_gt 647
_reflns_number_total 818
_reflns_threshold_expression 'I > 2\s(I)'
_cod_data_source_file c8cc03838d2.cif
_cod_data_source_block sql-1-Co-NCS
_cod_depositor_comments 'Adding full bibliography for 7121781--7121783.cif.'
_cod_original_cell_volume 2246.6(11)
_cod_database_code 7121781
_shelx_shelxl_version_number 2014/7
_shelx_space_group_comment
;
The symmetry employed for this shelxl refinement is uniquely defined
by the following loop, which should always be used as a source of
symmetry information in preference to the above space-group names.
They are only intended as comments.
;
_olex2_refinement_description
;
1. Fixed Uiso
 At 1.2 times of:
  All C(H) groups
2. Restrained distances
 C8-C9
 1.5 with sigma of 0.02
3. Rigid bond restraints
 C9, C10
 with sigma for 1-2 distances of 0.01 and sigma for 1-3 distances of 0.01
4. Uiso/Uaniso restraints and constraints
C6 \\sim C7 \\sim C8 \\sim C9 \\sim C10 \\sim C11: within 2A with sigma of 0.04
and sigma for terminal atoms of 0.08
C3 \\sim C2 \\sim C1 \\sim C5 \\sim C4: within 2A with sigma of 0.04 and sigma
for terminal atoms of 0.08
Uanis(N1) \\sim Ueq, Uanis(N4) \\sim Ueq, Uanis(C12) \\sim Ueq, Uanis(C6) \\sim
Ueq, Uanis(C8) \\sim Ueq: with sigma of 0.01 and sigma for terminal atoms of
0.02
Uanis(C10) \\sim Ueq: with sigma of 0.01 and sigma for terminal atoms of 0.02
Uanis(C2) \\sim Ueq, Uanis(C9) \\sim Ueq, Uanis(C11) \\sim Ueq: with sigma of
0.01 and sigma for terminal atoms of 0.02
5.a Aromatic/amide H refined with riding coordinates:
 C1(H1), C2(H2), C4(H4), C5(H5), C6(H6), C7(H7), C10(H10), C11(H11)
;
_olex2_submission_special_instructions 'No special instructions were received'

loop_
_space_group_symop_operation_xyz
'x, y, z'
'-x, y, -z+1/2'
'x+1/2, y+1/2, z'
'-x+1/2, y+1/2, -z+1/2'
'-x, -y, -z'
'x, -y, z-1/2'
'-x+1/2, -y+1/2, -z'
'x+1/2, -y+1/2, z-1/2'

loop_
_atom_site_label
_atom_site_type_symbol
_atom_site_fract_x
_atom_site_fract_y
_atom_site_fract_z
_atom_site_U_iso_or_equiv
_atom_site_adp_type
_atom_site_occupancy
_atom_site_site_symmetry_order
_atom_site_calc_flag
_atom_site_refinement_flags_posn
_atom_site_refinement_flags_adp
_atom_site_refinement_flags_occupancy
Co1 Co 0.5000 0.3770(4) 0.7500 0.037(2) Uani 1 2 d S T P
S1 S 0.8251(7) 0.4291(7) 0.9627(5) 0.084(3) Uani 1 1 d . . .
N1 N 0.5997(16) 0.3573(16) 0.6508(13) 0.041(5) Uani 1 1 d . U .
N2 N 0.5000 0.568(2) 0.7500 0.041(7) Uani 1 2 d S T P
N3 N 0.5000 1.188(2) 0.7500 0.046(8) Uani 1 2 d S T P
N4 N 0.6454(17) 0.3881(15) 0.8386(12) 0.041(5) Uani 1 1 d . U .
C1 C 0.569(3) 0.374(3) 0.5773(18) 0.073(9) Uani 1 1 d . U .
H1 H 0.5027 0.4185 0.5618 0.088 Uiso 1 1 calc R . .
C2 C 0.622(2) 0.335(3) 0.5140(19) 0.072(8) Uani 1 1 d . U .
H2 H 0.5911 0.3518 0.4585 0.086 Uiso 1 1 calc R . .
C3 C 0.7210(18) 0.273(2) 0.5327(15) 0.040(6) Uani 1 1 d . U .
C4 C 0.752(2) 0.253(2) 0.6118(17) 0.051(7) Uani 1 1 d . U .
H4 H 0.8183 0.2087 0.6286 0.061 Uiso 1 1 calc R . .
C5 C 0.695(2) 0.292(2) 0.6720(16) 0.059(7) Uani 1 1 d . U .
H5 H 0.7227 0.2744 0.7280 0.071 Uiso 1 1 calc R . .
C6 C 0.447(2) 0.630(2) 0.8010(15) 0.057(7) Uani 1 1 d . U .
H6 H 0.4099 0.5891 0.8383 0.069 Uiso 1 1 calc R . .
C7 C 0.4446(19) 0.755(2) 0.8019(16) 0.055(7) Uani 1 1 d . U .
H7 H 0.4051 0.7964 0.8379 0.066 Uiso 1 1 calc R . .
C8 C 0.5000 0.812(3) 0.7500 0.054(9) Uani 1 2 d DS TU P
C9 C 0.5000 0.945(2) 0.7500 0.047(8) Uani 1 2 d DS TU P
C10 C 0.534(2) 1.002(2) 0.8206(15) 0.056(7) Uani 1 1 d . U .
H10 H 0.5549 0.9603 0.8706 0.067 Uiso 1 1 calc R . .
C11 C 0.540(2) 1.129(2) 0.8199(16) 0.059(7) Uani 1 1 d . U .
H11 H 0.5715 1.1710 0.8682 0.071 Uiso 1 1 calc R . .
C12 C 0.718(2) 0.407(2) 0.8905(16) 0.047(7) Uani 1 1 d . U .

loop_
_atom_site_aniso_label
_atom_site_aniso_U_11
_atom_site_aniso_U_22
_atom_site_aniso_U_33
_atom_site_aniso_U_23
_atom_site_aniso_U_13
_atom_site_aniso_U_12
Co1 0.040(4) 0.006(3) 0.071(4) 0.000 0.024(3) 0.000
S1 0.078(6) 0.046(5) 0.117(7) -0.013(4) -0.015(5) 0.008(4)
N1 0.044(9) 0.032(9) 0.049(9) 0.008(8) 0.012(8) 0.000(8)
N2 0.037(17) 0.015(16) 0.07(2) 0.000 0.006(15) 0.000
N3 0.08(2) 0.023(17) 0.029(17) 0.000 0.000(15) 0.000
N4 0.046(9) 0.026(9) 0.054(9) -0.001(7) 0.016(8) 0.005(7)
C1 0.10(2) 0.07(2) 0.056(19) 0.007(16) 0.035(17) 0.036(16)
C2 0.068(11) 0.077(12) 0.074(11) 0.001(9) 0.019(9) 0.017(9)
C3 0.027(14) 0.036(15) 0.060(17) 0.009(13) 0.015(12) 0.014(11)
C4 0.059(16) 0.042(15) 0.057(16) -0.011(14) 0.026(15) 0.009(12)
C5 0.058(17) 0.065(18) 0.060(17) -0.001(15) 0.024(15) 0.018(15)
C6 0.061(11) 0.049(11) 0.062(11) -0.004(9) 0.012(9) 0.004(9)
C7 0.044(15) 0.032(15) 0.092(17) -0.007(13) 0.018(13) 0.010(12)
C8 0.059(12) 0.044(12) 0.058(12) 0.000 0.008(9) 0.000
C9 0.048(11) 0.039(11) 0.054(10) 0.000 0.004(9) 0.000
C10 0.061(10) 0.049(10) 0.058(9) 0.005(8) 0.008(8) 0.006(8)
C11 0.066(11) 0.047(11) 0.062(11) -0.007(9) 0.007(9) -0.002(9)
C12 0.046(11) 0.033(10) 0.062(11) 0.000(8) 0.009(9) -0.007(8)

loop_
_atom_type_symbol
_atom_type_description
_atom_type_scat_dispersion_real
_atom_type_scat_dispersion_imag
_atom_type_scat_source
C C 0.0181 0.0091 'International Tables Vol C Tables 4.2.6.8 and 6.1.1.4'
H H 0.0000 0.0000 'International Tables Vol C Tables 4.2.6.8 and 6.1.1.4'
Co Co -2.3653 3.6143 'International Tables Vol C Tables 4.2.6.8 and 6.1.1.4'
N N 0.0311 0.0180 'International Tables Vol C Tables 4.2.6.8 and 6.1.1.4'
S S 0.3331 0.5567 'International Tables Vol C Tables 4.2.6.8 and 6.1.1.4'

loop_
_geom_angle_atom_site_label_1
_geom_angle_atom_site_label_2
_geom_angle_atom_site_label_3
_geom_angle
_geom_angle_site_symmetry_1
_geom_angle_site_symmetry_3
N1 Co1 N1 168.3(9) 2_656 .
N2 Co1 N1 95.8(5) . 2_656
N2 Co1 N1 95.8(5) . .
N3 Co1 N1 84.2(5) 1_545 .
N3 Co1 N1 84.2(5) 1_545 2_656
N3 Co1 N2 180.0 1_545 .
N4 Co1 N1 91.4(7) 2_656 2_656
N4 Co1 N1 89.3(7) 2_656 .
N4 Co1 N1 89.3(7) . 2_656
N4 Co1 N1 91.4(7) . .
N4 Co1 N2 86.5(5) 2_656 .
N4 Co1 N2 86.5(5) . .
N4 Co1 N3 93.5(5) . 1_545
N4 Co1 N3 93.5(5) 2_656 1_545
N4 Co1 N4 173.1(10) . 2_656
C1 N1 Co1 128(2) . .
C1 N1 C5 116(2) . .
C5 N1 Co1 114.3(16) . .
C6 N2 Co1 122.0(15) . .
C6 N2 Co1 122.0(15) 2_656 .
C6 N2 C6 116(3) 2_656 .
C11 N3 Co1 119.6(15) 2_656 1_565
C11 N3 Co1 119.6(15) . 1_565
C11 N3 C11 121(3) 2_656 .
C12 N4 Co1 170.7(19) . .
N1 C1 H1 116.6 . .
N1 C1 C2 127(3) . .
C2 C1 H1 116.6 . .
C1 C2 H2 120.3 . .
C3 C2 C1 119(3) . .
C3 C2 H2 120.3 . .
C2 C3 C3 121(3) . 7_656
C4 C3 C2 113(2) . .
C4 C3 C3 125(3) . 7_656
C3 C4 H4 117.5 . .
C3 C4 C5 125(3) . .
C5 C4 H4 117.5 . .
N1 C5 C4 120(2) . .
N1 C5 H5 120.2 . .
C4 C5 H5 120.2 . .
N2 C6 H6 118.3 . .
N2 C6 C7 123(3) . .
C7 C6 H6 118.3 . .
C6 C7 H7 121.2 . .
C8 C7 C6 118(2) . .
C8 C7 H7 121.2 . .
C7 C8 C7 122(3) . 2_656
C7 C8 C9 119.0(15) . .
C7 C8 C9 119.0(15) 2_656 .
C10 C9 C8 119.3(15) . .
C10 C9 C8 119.3(15) 2_656 .
C10 C9 C10 121(3) . 2_656
C9 C10 H10 120.3 . .
C9 C10 C11 119(2) . .
C11 C10 H10 120.3 . .
N3 C11 C10 119(2) . .
N3 C11 H11 120.3 . .
C10 C11 H11 120.3 . .
N4 C12 S1 177(2) . .

loop_
_geom_bond_atom_site_label_1
_geom_bond_atom_site_label_2
_geom_bond_distance
_geom_bond_site_symmetry_2
Co1 N1 2.21(2) 2_656
Co1 N1 2.21(2) .
Co1 N2 2.18(2) .
Co1 N3 2.16(3) 1_545
Co1 N4 2.09(2) .
Co1 N4 2.09(2) 2_656
S1 C12 1.62(3) .
N1 C1 1.22(3) .
N1 C5 1.37(3) .
N2 C6 1.35(3) 2_656
N2 C6 1.35(3) .
N3 Co1 2.16(3) 1_565
N3 C11 1.35(3) .
N3 C11 1.35(3) 2_656
N4 C12 1.14(3) .
C1 H1 0.9500 .
C1 C2 1.39(4) .
C2 H2 0.9500 .
C2 C3 1.38(3) .
C3 C3 1.48(5) 7_656
C3 C4 1.32(3) .
C4 H4 0.9500 .
C4 C5 1.38(3) .
C5 H5 0.9500 .
C6 H6 0.9500 .
C6 C7 1.42(3) .
C7 H7 0.9500 .
C7 C8 1.35(3) .
C8 C7 1.35(3) 2_656
C8 C9 1.51(2) .
C9 C10 1.34(3) .
C9 C10 1.34(3) 2_656
C10 H10 0.9500 .
C10 C11 1.45(4) .
C11 H11 0.9500 .

loop_
_geom_torsion_atom_site_label_1
_geom_torsion_atom_site_label_2
_geom_torsion_atom_site_label_3
_geom_torsion_atom_site_label_4
_geom_torsion
_geom_torsion_site_symmetry_1
_geom_torsion_site_symmetry_4
Co1 N1 C1 C2 -163(2) . .
Co1 N1 C5 C4 166.5(19) . .
Co1 N2 C6 C7 -179.3(17) . .
Co1 N3 C11 C10 176.8(17) 1_565 .
N1 C1 C2 C3 -1(5) . .
N2 C6 C7 C8 -1(3) . .
C1 N1 C5 C4 1(4) . .
C1 C2 C3 C3 179(3) . 7_656
C1 C2 C3 C4 2(4) . .
C2 C3 C4 C5 -1(4) . .
C3 C3 C4 C5 -178(3) 7_656 .
C3 C4 C5 N1 0(4) . .
C5 N1 C1 C2 -1(4) . .
C6 N2 C6 C7 0.7(17) 2_656 .
C6 C7 C8 C7 0.7(16) . 2_656
C6 C7 C8 C9 -179.3(16) . .
C7 C8 C9 C10 -125.3(17) . 2_656
C7 C8 C9 C10 54.7(17) 2_656 2_656
C7 C8 C9 C10 54.7(17) . .
C7 C8 C9 C10 -125.3(17) 2_656 .
C8 C9 C10 C11 176.8(17) . .
C9 C10 C11 N3 7(3) . .
C10 C9 C10 C11 -3.2(17) 2_656 .
C11 N3 C11 C10 -3.2(17) 2_656 .
